data_4076744
loop_
_publ_author_name
'Zhang, Qian-Feng'
'Lai, Chui-Ying'
'Wong, Wai-Yeung'
'Leung, Wa-Hung'

_publ_section_title
;
 \s-Acetylide Complexes of Ruthenium(IV) and Osmium(IV) Thiolates
;
_journal_issue 19
_journal_name_full Organometallics
_journal_page_first 4017
_journal_paper_doi 10.1021/om011019t
_journal_volume 21
_journal_year 2002
_chemical_formula_sum 'C26 H30 Cl N Os S3'
_chemical_formula_weight 678.34
_chemical_name_systematic
; 
 [Os(xylyl)3(MeCN)Cl]? 
;
_space_group_IT_number 14
_symmetry_cell_setting monoclinic
_symmetry_space_group_name_Hall '-P 2yn'
_symmetry_space_group_name_H-M 'P 1 21/n 1'
_atom_sites_solution_hydrogens geom
_atom_sites_solution_primary direct
_atom_sites_solution_secondary difmap
_audit_creation_method SHELXL-97
_cell_angle_alpha 90.00
_cell_angle_beta 102.4030(10)
_cell_angle_gamma 90.00
_cell_formula_units_Z 4
_cell_length_a 11.0445(7)
_cell_length_b 15.2828(10)
_cell_length_c 16.4988(10)
_cell_measurement_temperature 293(2)
_cell_volume 2719.9(3)
_computing_data_reduction SAINT
_computing_structure_refinement 'SHELXL-97 (Sheldrick, 1997)'
_computing_structure_solution 'SHELXS-97 (Sheldrick, 1990)'
_diffrn_ambient_temperature 293(2)
_diffrn_measured_fraction_theta_full 0.979
_diffrn_measured_fraction_theta_max 0.979
_diffrn_measurement_device_type 'Smart CCD'
_diffrn_radiation_monochromator graphite
_diffrn_radiation_source 'fine-focus sealed tube'
_diffrn_radiation_type MoK\a
_diffrn_radiation_wavelength 0.71073
_diffrn_reflns_av_R_equivalents 0.0315
_diffrn_reflns_av_sigmaI/netI 0.0457
_diffrn_reflns_limit_h_max 14
_diffrn_reflns_limit_h_min -13
_diffrn_reflns_limit_k_max 16
_diffrn_reflns_limit_k_min -19
_diffrn_reflns_limit_l_max 19
_diffrn_reflns_limit_l_min -21
_diffrn_reflns_number 15773
_diffrn_reflns_theta_full 27.52
_diffrn_reflns_theta_max 27.52
_diffrn_reflns_theta_min 1.84
_exptl_absorpt_coefficient_mu 5.031
_exptl_crystal_colour purple
_exptl_crystal_density_diffrn 1.657
_exptl_crystal_density_method 'not measured'
_exptl_crystal_description prism
_exptl_crystal_F_000 1336
_exptl_crystal_size_max 0.26
_exptl_crystal_size_mid 0.15
_exptl_crystal_size_min 0.12
_refine_diff_density_max 0.682
_refine_diff_density_min -0.551
_refine_diff_density_rms 0.086
_refine_ls_extinction_coef 0.00000(7)
_refine_ls_extinction_expression Fc^*^=kFc[1+0.001xFc^2^\l^3^/sin(2\q)]^-1/4^
_refine_ls_extinction_method SHELXL
_refine_ls_goodness_of_fit_ref 0.788
_refine_ls_hydrogen_treatment mixed
_refine_ls_matrix_type full
_refine_ls_number_parameters 291
_refine_ls_number_reflns 6132
_refine_ls_number_restraints 0
_refine_ls_restrained_S_all 0.788
_refine_ls_R_factor_all 0.0496
_refine_ls_R_factor_gt 0.0284
_refine_ls_shift/su_max 2.609
_refine_ls_shift/su_mean 0.009
_refine_ls_structure_factor_coef Fsqd
_refine_ls_weighting_details 'calc w=1/[\s^2^(Fo^2^)+(0.0484P)^2^+0.0000P] where P=(Fo^2^+2Fc^2^)/3'
_refine_ls_weighting_scheme calc
_refine_ls_wR_factor_gt 0.0664
_refine_ls_wR_factor_ref 0.0750
_reflns_number_gt 4401
_reflns_number_total 6132
_reflns_threshold_expression >2sigma(I)
_cod_data_source_file om011019t.cif
_cod_data_source_block wy0553wm
_cod_depositor_comments
;
The following automatic conversions were performed:

'_symmetry_cell_setting' value 'Monoclinic' changed to 'monoclinic'
according to /home/saulius/struct/CIF-dictionaries/cif_core.dic
dictionary named 'cif_core.dic' version 2.4.1 from 2010-06-29.

Automatic conversion script
Id: cif_fix_values 1715 2011-07-08 13:25:40Z adriana 
;
_cod_original_sg_symbol_H-M P2(1)/n
_cod_database_code 4076744

loop_
_symmetry_equiv_pos_as_xyz
'x, y, z'
'-x+1/2, y+1/2, -z+1/2'
'-x, -y, -z'
'x-1/2, -y-1/2, z-1/2'

loop_
_atom_site_label
_atom_site_type_symbol
_atom_site_fract_x
_atom_site_fract_y
_atom_site_fract_z
_atom_site_U_iso_or_equiv
_atom_site_adp_type
_atom_site_occupancy
_atom_site_symmetry_multiplicity
_atom_site_calc_flag
_atom_site_refinement_flags
C1 C 0.5216(4) 0.5697(3) 0.1650(3) 0.0540(11) Uani 1 1 d .
C2 C 0.5900(4) 0.4986(3) 0.2013(3) 0.0611(13) Uani 1 1 d .
C3 C 0.5681(5) 0.4670(4) 0.2754(3) 0.0764(16) Uani 1 1 d .
H3A H 0.6126 0.4190 0.3006 0.092 Uiso 1 1 calc R
C4 C 0.4828(6) 0.5053(4) 0.3117(4) 0.0870(18) Uani 1 1 d .
H4A H 0.4704 0.4840 0.3621 0.104 Uiso 1 1 calc R
C5 C 0.4151(5) 0.5742(5) 0.2754(4) 0.0852(18) Uani 1 1 d .
H5A H 0.3562 0.5992 0.3009 0.102 Uiso 1 1 calc R
C6 C 0.4326(5) 0.6084(4) 0.2002(3) 0.0688(14) Uani 1 1 d .
C7 C 0.6873(5) 0.4562(4) 0.1635(3) 0.0777(16) Uani 1 1 d .
H7A H 0.6917 0.4857 0.1128 0.116 Uiso 1 1 calc R
H7B H 0.6662 0.3958 0.1519 0.116 Uiso 1 1 calc R
H7C H 0.7662 0.4598 0.2015 0.116 Uiso 1 1 calc R
C8 C 0.3584(6) 0.6876(4) 0.1608(4) 0.092(2) Uani 1 1 d .
H8A H 0.3818 0.7018 0.1096 0.138 Uiso 1 1 calc R
H8B H 0.3751 0.7365 0.1980 0.138 Uiso 1 1 calc R
H8C H 0.2715 0.6741 0.1500 0.138 Uiso 1 1 calc R
C9 C 0.9184(4) 0.6581(3) -0.0091(3) 0.0545(12) Uani 1 1 d .
C10 C 0.9919(5) 0.7228(3) -0.0339(4) 0.0669(15) Uani 1 1 d .
C11 C 1.0232(6) 0.7147(4) -0.1105(4) 0.0838(18) Uani 1 1 d .
H11A H 1.0728 0.7570 -0.1278 0.101 Uiso 1 1 calc R
C12 C 0.9817(6) 0.6446(5) -0.1612(4) 0.095(2) Uani 1 1 d .
H12A H 1.0016 0.6405 -0.2131 0.115 Uiso 1 1 calc R
C13 C 0.9114(6) 0.5813(4) -0.1357(4) 0.0869(18) Uani 1 1 d .
H13A H 0.8844 0.5341 -0.1705 0.104 Uiso 1 1 calc R
C14 C 0.8792(5) 0.5853(4) -0.0594(3) 0.0645(13) Uani 1 1 d .
C15 C 1.0439(5) 0.7985(4) 0.0199(4) 0.090(2) Uani 1 1 d .
H15A H 1.0153 0.7961 0.0708 0.135 Uiso 1 1 calc R
H15B H 1.0170 0.8522 -0.0085 0.135 Uiso 1 1 calc R
H15C H 1.1328 0.7958 0.0318 0.135 Uiso 1 1 calc R
C16 C 0.8048(5) 0.5115(4) -0.0323(4) 0.0815(17) Uani 1 1 d .
H16A H 0.7872 0.4681 -0.0753 0.122 Uiso 1 1 calc R
H16B H 0.7285 0.5343 -0.0222 0.122 Uiso 1 1 calc R
H16C H 0.8518 0.4855 0.0176 0.122 Uiso 1 1 calc R
C17 C 0.5757(4) 0.8951(3) -0.0194(3) 0.0501(11) Uani 1 1 d .
C18 C 0.4541(4) 0.8809(3) -0.0649(3) 0.0576(12) Uani 1 1 d .
C19 C 0.4174(5) 0.9208(4) -0.1421(3) 0.0737(15) Uani 1 1 d .
H19A H 0.3371 0.9125 -0.1726 0.088 Uiso 1 1 calc R
C20 C 0.4978(6) 0.9720(4) -0.1736(4) 0.0814(17) Uani 1 1 d .
H20A H 0.4721 0.9976 -0.2256 0.098 Uiso 1 1 calc R
C21 C 0.6174(5) 0.9861(4) -0.1286(3) 0.0728(15) Uani 1 1 d .
H21A H 0.6712 1.0209 -0.1508 0.087 Uiso 1 1 calc R
C22 C 0.6580(4) 0.9490(3) -0.0507(3) 0.0581(12) Uani 1 1 d .
C23 C 0.3643(5) 0.8224(4) -0.0332(4) 0.0790(16) Uani 1 1 d .
H23A H 0.4029 0.8005 0.0207 0.119 Uiso 1 1 calc R
H23B H 0.3413 0.7742 -0.0708 0.119 Uiso 1 1 calc R
H23C H 0.2916 0.8552 -0.0295 0.119 Uiso 1 1 calc R
C24 C 0.7859(5) 0.9673(4) -0.0019(4) 0.0875(19) Uani 1 1 d .
H24A H 0.8279 1.0052 -0.0333 0.131 Uiso 1 1 calc R
H24B H 0.8309 0.9134 0.0093 0.131 Uiso 1 1 calc R
H24C H 0.7811 0.9951 0.0495 0.131 Uiso 1 1 calc R
C25 C 0.6227(5) 0.7181(3) -0.1185(3) 0.0555(12) Uani 1 1 d .
C26 C 0.5918(6) 0.7307(4) -0.2086(3) 0.090(2) Uani 1 1 d .
H26A H 0.6219 0.7867 -0.2220 0.135 Uiso 1 1 calc R
H26B H 0.5034 0.7285 -0.2281 0.135 Uiso 1 1 calc R
H26C H 0.6296 0.6854 -0.2349 0.135 Uiso 1 1 calc R
Cl1 Cl 0.72501(13) 0.72125(8) 0.22383(7) 0.0634(3) Uani 1 1 d .
N1 N 0.6472(3) 0.7117(2) -0.0488(2) 0.0465(8) Uani 1 1 d .
Os1 Os 0.682776(15) 0.711224(11) 0.076705(10) 0.04269(7) Uani 1 1 d .
S1 S 0.54126(11) 0.60720(8) 0.06544(7) 0.0523(3) Uani 1 1 d .
S2 S 0.87821(11) 0.66941(9) 0.08996(7) 0.0570(3) Uani 1 1 d .
S3 S 0.62511(11) 0.84930(8) 0.08172(7) 0.0526(3) Uani 1 1 d .

loop_
_atom_site_aniso_label
_atom_site_aniso_U_11
_atom_site_aniso_U_22
_atom_site_aniso_U_33
_atom_site_aniso_U_23
_atom_site_aniso_U_13
_atom_site_aniso_U_12
C1 0.052(3) 0.054(3) 0.056(3) 0.003(2) 0.012(2) -0.011(2)
C2 0.059(3) 0.060(3) 0.061(3) 0.008(3) 0.006(2) -0.010(3)
C3 0.092(4) 0.071(4) 0.064(3) 0.021(3) 0.012(3) -0.002(3)
C4 0.093(4) 0.099(5) 0.073(4) 0.028(4) 0.026(3) -0.004(4)
C5 0.080(4) 0.111(5) 0.073(4) 0.008(4) 0.035(3) -0.008(4)
C6 0.065(3) 0.069(4) 0.074(3) 0.010(3) 0.016(3) -0.004(3)
C7 0.082(4) 0.061(4) 0.086(4) 0.014(3) 0.011(3) 0.014(3)
C8 0.092(5) 0.092(5) 0.102(5) 0.014(4) 0.040(4) 0.022(4)
C9 0.042(2) 0.057(3) 0.064(3) 0.000(2) 0.010(2) 0.013(2)
C10 0.052(3) 0.068(4) 0.087(4) 0.002(3) 0.029(3) 0.008(3)
C11 0.077(4) 0.079(4) 0.104(5) 0.010(4) 0.039(4) 0.007(3)
C12 0.103(5) 0.118(6) 0.081(4) 0.002(4) 0.054(4) 0.013(4)
C13 0.091(4) 0.094(5) 0.081(4) -0.021(4) 0.029(3) 0.006(4)
C14 0.061(3) 0.063(3) 0.074(3) -0.006(3) 0.024(3) 0.009(3)
C15 0.065(4) 0.076(4) 0.135(6) -0.019(4) 0.034(4) -0.011(3)
C16 0.087(4) 0.063(4) 0.097(4) -0.023(3) 0.025(3) -0.008(3)
C17 0.056(3) 0.038(2) 0.057(3) 0.003(2) 0.013(2) 0.010(2)
C18 0.059(3) 0.045(3) 0.066(3) 0.003(2) 0.008(2) 0.002(2)
C19 0.081(4) 0.066(4) 0.064(3) -0.002(3) -0.007(3) 0.001(3)
C20 0.105(5) 0.074(4) 0.064(3) 0.016(3) 0.015(3) 0.016(4)
C21 0.081(4) 0.068(4) 0.074(4) 0.015(3) 0.027(3) -0.002(3)
C22 0.059(3) 0.052(3) 0.066(3) 0.007(2) 0.017(2) 0.006(2)
C23 0.061(3) 0.070(4) 0.102(4) 0.011(3) 0.007(3) -0.008(3)
C24 0.057(3) 0.095(5) 0.110(5) 0.030(4) 0.017(3) -0.005(3)
C25 0.061(3) 0.055(3) 0.050(3) -0.002(2) 0.011(2) -0.005(2)
C26 0.117(5) 0.103(5) 0.049(3) -0.004(3) 0.014(3) -0.009(4)
Cl1 0.0775(9) 0.0668(8) 0.0431(6) -0.0019(5) 0.0072(6) -0.0049(6)
N1 0.043(2) 0.043(2) 0.053(2) -0.0033(18) 0.0094(17) -0.0017(16)
Os1 0.04450(11) 0.04137(11) 0.04115(10) -0.00116(8) 0.00686(7) -0.00064(8)
S1 0.0554(7) 0.0482(7) 0.0512(6) 0.0019(5) 0.0067(5) -0.0071(5)
S2 0.0463(6) 0.0652(8) 0.0565(7) -0.0039(6) 0.0046(5) 0.0038(6)
S3 0.0636(7) 0.0435(7) 0.0509(6) -0.0025(5) 0.0126(5) 0.0022(6)

loop_
_atom_type_symbol
_atom_type_description
_atom_type_scat_dispersion_real
_atom_type_scat_dispersion_imag
_atom_type_scat_source
C C 0.0033 0.0016 'International Tables Vol C Tables 4.2.6.8 and 6.1.1.4'
H H 0.0000 0.0000 'International Tables Vol C Tables 4.2.6.8 and 6.1.1.4'
S S 0.1246 0.1234 'International Tables Vol C Tables 4.2.6.8 and 6.1.1.4'
Cl Cl 0.1484 0.1585 'International Tables Vol C Tables 4.2.6.8 and 6.1.1.4'
Os Os -1.2165 7.6030 'International Tables Vol C Tables 4.2.6.8 and 6.1.1.4'
N N 0.0061 0.0033 'International Tables Vol C Tables 4.2.6.8 and 6.1.1.4'

loop_
_geom_angle_atom_site_label_1
_geom_angle_atom_site_label_2
_geom_angle_atom_site_label_3
_geom_angle
C6 C1 C2 121.8(4)
C6 C1 S1 119.1(4)
C2 C1 S1 118.9(4)
C3 C2 C1 118.2(5)
C3 C2 C7 119.6(5)
C1 C2 C7 122.2(4)
C4 C3 C2 120.7(5)
C3 C4 C5 120.7(5)
C4 C5 C6 121.0(6)
C1 C6 C5 117.4(5)
C1 C6 C8 121.8(5)
C5 C6 C8 120.7(5)
C10 C9 C14 121.0(5)
C10 C9 S2 118.2(4)
C14 C9 S2 120.8(4)
C11 C10 C9 118.6(5)
C11 C10 C15 118.1(5)
C9 C10 C15 123.2(5)
C12 C11 C10 120.6(6)
C13 C12 C11 120.1(6)
C12 C13 C14 121.7(6)
C13 C14 C9 117.9(5)
C13 C14 C16 119.8(5)
C9 C14 C16 122.3(4)
C22 C17 C18 120.8(4)
C22 C17 S3 118.8(4)
C18 C17 S3 120.3(4)
C19 C18 C17 118.5(5)
C19 C18 C23 119.5(5)
C17 C18 C23 121.9(4)
C20 C19 C18 120.9(5)
C19 C20 C21 120.4(5)
C20 C21 C22 120.9(5)
C21 C22 C17 118.3(5)
C21 C22 C24 120.1(5)
C17 C22 C24 121.6(4)
N1 C25 C26 177.4(5)
C25 N1 Os1 174.5(4)
N1 Os1 S1 86.46(10)
N1 Os1 S3 92.34(10)
S1 Os1 S3 119.06(5)
N1 Os1 S2 94.17(10)
S1 Os1 S2 117.21(5)
S3 Os1 S2 123.62(5)
N1 Os1 Cl1 176.10(10)
S1 Os1 Cl1 96.45(4)
S3 Os1 Cl1 83.98(4)
S2 Os1 Cl1 86.81(5)
C1 S1 Os1 112.00(15)
C9 S2 Os1 111.39(15)
C17 S3 Os1 111.87(15)

loop_
_geom_bond_atom_site_label_1
_geom_bond_atom_site_label_2
_geom_bond_distance
C1 C6 1.378(7)
C1 C2 1.385(7)
C1 S1 1.796(5)
C2 C3 1.384(6)
C2 C7 1.500(7)
C3 C4 1.353(8)
C4 C5 1.355(8)
C5 C6 1.396(7)
C6 C8 1.526(8)
C9 C10 1.395(7)
C9 C14 1.400(7)
C9 S2 1.792(5)
C10 C11 1.386(8)
C10 C15 1.496(7)
C11 C12 1.375(9)
C12 C13 1.364(8)
C13 C14 1.381(7)
C14 C16 1.517(7)
C17 C22 1.405(6)
C17 C18 1.407(6)
C17 S3 1.783(4)
C18 C19 1.391(7)
C18 C23 1.510(7)
C19 C20 1.368(8)
C20 C21 1.386(8)
C21 C22 1.387(7)
C22 C24 1.495(7)
C25 N1 1.127(6)
C25 C26 1.466(7)
Cl1 Os1 2.3762(12)
N1 Os1 2.023(4)
Os1 S1 2.2091(11)
Os1 S3 2.2108(12)
Os1 S2 2.2164(12)
